data_7033713
loop_
_publ_author_name
'Bag, Prasenjit'
'Rastogi, Chandresh Kumar'
'Biswas, Sourav'
'Sivakumar, Sri'
'Mereacre, Valeriu'
'Chandrasekhar, Vadapalli'

_publ_section_title
;
 Homodinuclear lanthanide {Ln2} (Ln = Gd, Tb, Dy, Eu) complexes prepared
 from an o-vanillin based ligand: luminescence and single-molecule
 magnetism behavior.
;
_journal_issue 9
_journal_name_full 'Dalton transactions (Cambridge, England : 2003)'
_journal_page_first 4328
_journal_page_last 4340
_journal_paper_doi 10.1039/c4dt03429e
_journal_volume 44
_journal_year 2015
_chemical_formula_sum 'C48 H78 Cl6 N2 O16 Tb2'
_chemical_formula_weight 1469.68
_chemical_name_systematic
; 
 ? 
;
_space_group_IT_number 14
_symmetry_cell_setting monoclinic
_symmetry_space_group_name_Hall '-P 2ybc'
_symmetry_space_group_name_H-M 'P 1 21/c 1'
_atom_sites_solution_hydrogens geom
_atom_sites_solution_primary direct
_atom_sites_solution_secondary difmap
_audit_creation_method SHELXL-97
_cell_angle_alpha 90.000(5)
_cell_angle_beta 95.279(5)
_cell_angle_gamma 90.000(5)
_cell_formula_units_Z 2
_cell_length_a 10.789(5)
_cell_length_b 15.561(5)
_cell_length_c 18.269(5)
_cell_measurement_reflns_used 5763
_cell_measurement_temperature 100(2)
_cell_measurement_theta_max 28.18
_cell_measurement_theta_min 2.30
_cell_volume 3054.1(19)
_computing_cell_refinement 'Bruker SMART'
_computing_data_collection 'Bruker SMART'
_computing_data_reduction 'Bruker SAINT'
_computing_molecular_graphics 'Bruker SHELXTL'
_computing_publication_material 'Bruker SHELXTL'
_computing_structure_refinement 'Bruker SHELXTL'
_computing_structure_solution 'Bruker SHELXTL'
_diffrn_ambient_temperature 100(2)
_diffrn_measured_fraction_theta_full 0.989
_diffrn_measured_fraction_theta_max 0.989
_diffrn_radiation_monochromator graphite
_diffrn_radiation_source 'fine-focus sealed tube'
_diffrn_radiation_type MoK\a
_diffrn_radiation_wavelength 0.71069
_diffrn_reflns_av_R_equivalents 0.0369
_diffrn_reflns_av_sigmaI/netI 0.0419
_diffrn_reflns_limit_h_max 12
_diffrn_reflns_limit_h_min -13
_diffrn_reflns_limit_k_max 18
_diffrn_reflns_limit_k_min -18
_diffrn_reflns_limit_l_max 15
_diffrn_reflns_limit_l_min -22
_diffrn_reflns_number 15921
_diffrn_reflns_theta_full 25.50
_diffrn_reflns_theta_max 25.50
_diffrn_reflns_theta_min 2.64
_exptl_absorpt_coefficient_mu 2.621
_exptl_absorpt_correction_T_max 1.0
_exptl_absorpt_correction_T_min 0.715345
_exptl_absorpt_correction_type empirical
_exptl_absorpt_process_details sadabs
_exptl_crystal_colour colorless
_exptl_crystal_density_diffrn 1.598
_exptl_crystal_density_method 'not measured'
_exptl_crystal_description block
_exptl_crystal_F_000 1480
_exptl_crystal_size_max 0.128
_exptl_crystal_size_mid 0.107
_exptl_crystal_size_min 0.089
_refine_diff_density_max 1.761
_refine_diff_density_min -0.798
_refine_diff_density_rms 0.112
_refine_ls_extinction_method none
_refine_ls_goodness_of_fit_ref 1.039
_refine_ls_hydrogen_treatment mixed
_refine_ls_matrix_type full
_refine_ls_number_parameters 350
_refine_ls_number_reflns 5611
_refine_ls_number_restraints 0
_refine_ls_restrained_S_all 1.039
_refine_ls_R_factor_all 0.0403
_refine_ls_R_factor_gt 0.0332
_refine_ls_shift/su_max 0.001
_refine_ls_shift/su_mean 0.000
_refine_ls_structure_factor_coef Fsqd
_refine_ls_weighting_details 'calc w=1/[\s^2^(Fo^2^)+(0.0387P)^2^+3.8542P] where P=(Fo^2^+2Fc^2^)/3'
_refine_ls_weighting_scheme calc
_refine_ls_wR_factor_gt 0.0782
_refine_ls_wR_factor_ref 0.0828
_reflns_number_gt 4799
_reflns_number_total 5611
_reflns_threshold_expression >2sigma(I)
_cod_data_source_file c4dt03429e3.cif
_cod_data_source_block Tb2
_cod_depositor_comments 'Adding full bibliography for 7033711--7033714.cif.'
_cod_original_sg_symbol_H-M 'P 21/c'
_cod_database_code 7033713

loop_
_symmetry_equiv_pos_as_xyz
'x, y, z'
'-x, y+1/2, -z+1/2'
'-x, -y, -z'
'x, -y-1/2, z-1/2'

loop_
_atom_site_label
_atom_site_type_symbol
_atom_site_fract_x
_atom_site_fract_y
_atom_site_fract_z
_atom_site_U_iso_or_equiv
_atom_site_adp_type
_atom_site_occupancy
_atom_site_symmetry_multiplicity
_atom_site_calc_flag
_atom_site_refinement_flags
C1 C 0.8907(4) -0.0799(3) 0.6632(2) 0.0273(10) Uani 1 1 d .
H1A H 0.9677 -0.0698 0.6409 0.033 Uiso 1 1 calc R
H1B H 0.9085 -0.1162 0.7060 0.033 Uiso 1 1 calc R
C2 C 0.8349(4) 0.0046(3) 0.6850(2) 0.0246(9) Uani 1 1 d .
H2A H 0.7649 -0.0068 0.7133 0.030 Uiso 1 1 calc R
H2B H 0.8966 0.0364 0.7162 0.030 Uiso 1 1 calc R
C3 C 0.9021(4) 0.0914(3) 0.5856(2) 0.0285(10) Uani 1 1 d .
H3A H 0.9742 0.0561 0.6003 0.034 Uiso 1 1 calc R
H3B H 0.9198 0.1494 0.6029 0.034 Uiso 1 1 calc R
C4 C 0.8799(4) 0.0919(3) 0.5026(2) 0.0268(10) Uani 1 1 d .
H4A H 0.8125 0.1308 0.4866 0.032 Uiso 1 1 calc R
H4B H 0.9543 0.1100 0.4809 0.032 Uiso 1 1 calc R
C5 C 0.7177(4) 0.1302(3) 0.6466(2) 0.0222(9) Uani 1 1 d .
H5A H 0.7684 0.1611 0.6845 0.027 Uiso 1 1 calc R
H5B H 0.6469 0.1066 0.6688 0.027 Uiso 1 1 calc R
C6 C 0.6711(4) 0.1927(2) 0.5878(2) 0.0190(8) Uani 1 1 d .
C7 C 0.7120(4) 0.2782(3) 0.5900(2) 0.0234(9) Uani 1 1 d .
H7 H 0.7714 0.2951 0.6274 0.028 Uiso 1 1 calc R
C8 C 0.6671(4) 0.3383(3) 0.5386(2) 0.0229(9) Uani 1 1 d .
C9 C 0.7140(5) 0.4307(3) 0.5418(3) 0.0329(11) Uani 1 1 d .
H9A H 0.7598 0.4410 0.5885 0.049 Uiso 1 1 calc R
H9B H 0.6444 0.4693 0.5357 0.049 Uiso 1 1 calc R
H9C H 0.7672 0.4401 0.5032 0.049 Uiso 1 1 calc R
C10 C 0.5764(4) 0.3121(3) 0.4836(2) 0.0249(9) Uani 1 1 d .
H10 H 0.5434 0.3516 0.4489 0.030 Uiso 1 1 calc R
C11 C 0.5356(4) 0.2285(2) 0.4805(2) 0.0199(9) Uani 1 1 d .
C12 C 0.5846(4) 0.1660(2) 0.5311(2) 0.0209(9) Uani 1 1 d .
C13 C 0.3992(5) 0.2552(3) 0.3712(2) 0.0320(11) Uani 1 1 d .
H13A H 0.3573 0.3026 0.3918 0.048 Uiso 1 1 calc R
H13B H 0.3420 0.2252 0.3369 0.048 Uiso 1 1 calc R
H13C H 0.4676 0.2763 0.3463 0.048 Uiso 1 1 calc R
C14 C 0.2872(5) 0.3631(3) 0.5723(3) 0.0444(14) Uani 1 1 d .
H14A H 0.2907 0.4066 0.6097 0.067 Uiso 1 1 calc R
H14B H 0.2519 0.3870 0.5266 0.067 Uiso 1 1 calc R
H14C H 0.3697 0.3427 0.5667 0.067 Uiso 1 1 calc R
C15 C 0.2626(6) 0.2499(3) 0.6660(3) 0.0445(13) Uani 1 1 d .
H15A H 0.3456 0.2305 0.6603 0.067 Uiso 1 1 calc R
H15B H 0.2127 0.2021 0.6789 0.067 Uiso 1 1 calc R
H15C H 0.2650 0.2924 0.7041 0.067 Uiso 1 1 calc R
C16 C 0.2065(4) 0.2887(3) 0.5943(2) 0.0222(9) Uani 1 1 d .
C17 C 0.0754(5) 0.3223(3) 0.6033(3) 0.0479(14) Uani 1 1 d .
H17A H 0.0266 0.2774 0.6223 0.072 Uiso 1 1 calc R
H17B H 0.0370 0.3407 0.5564 0.072 Uiso 1 1 calc R
H17C H 0.0805 0.3700 0.6368 0.072 Uiso 1 1 calc R
C18 C 0.2046(4) 0.2220(3) 0.5322(2) 0.0230(9) Uani 1 1 d .
C19 C 0.5611(5) 0.1207(3) 0.2420(3) 0.0445(13) Uani 1 1 d .
H19A H 0.6024 0.1667 0.2694 0.067 Uiso 1 1 calc R
H19B H 0.4729 0.1253 0.2445 0.067 Uiso 1 1 calc R
H19C H 0.5793 0.1242 0.1916 0.067 Uiso 1 1 calc R
C20 C 0.7472(5) 0.0310(4) 0.2760(3) 0.0435(13) Uani 1 1 d .
H20A H 0.7716 0.0356 0.2269 0.065 Uiso 1 1 calc R
H20B H 0.7755 -0.0228 0.2970 0.065 Uiso 1 1 calc R
H20C H 0.7834 0.0774 0.3053 0.065 Uiso 1 1 calc R
C21 C 0.6064(4) 0.0357(3) 0.2739(2) 0.0259(10) Uani 1 1 d .
C22 C 0.5470(6) -0.0381(3) 0.2272(3) 0.0478(14) Uani 1 1 d .
H22A H 0.4580 -0.0339 0.2254 0.072 Uiso 1 1 calc R
H22B H 0.5736 -0.0921 0.2486 0.072 Uiso 1 1 calc R
H22C H 0.5723 -0.0343 0.1782 0.072 Uiso 1 1 calc R
C23 C 0.9637(5) 0.3398(3) 0.3737(3) 0.0360(11) Uani 1 1 d .
H23 H 1.0062 0.3114 0.4169 0.043 Uiso 1 1 calc R
C24 C 0.5626(4) 0.0251(2) 0.3516(2) 0.0195(9) Uani 1 1 d .
N1 N 0.7926(3) 0.0576(2) 0.62017(18) 0.0197(7) Uani 1 1 d .
O1 O 0.5439(2) 0.08431(17) 0.52379(15) 0.0193(6) Uani 1 1 d .
O2 O 0.8018(3) -0.12022(18) 0.61178(15) 0.0236(6) Uani 1 1 d .
O3 O 0.8481(3) 0.0058(2) 0.48174(18) 0.0252(7) Uani 1 1 d .
O4 O 0.6420(3) 0.00320(18) 0.40303(15) 0.0238(6) Uani 1 1 d .
O5 O 0.4500(3) 0.03876(16) 0.35866(15) 0.0199(6) Uani 1 1 d .
O6 O 0.2780(3) 0.15924(18) 0.54000(15) 0.0242(6) Uani 1 1 d .
O7 O 0.1295(3) 0.23396(19) 0.47518(16) 0.0321(7) Uani 1 1 d .
O8 O 0.4449(3) 0.19771(17) 0.42893(16) 0.0256(7) Uani 1 1 d .
Cl1 Cl 1.04497(14) 0.31674(9) 0.29728(8) 0.0533(4) Uani 1 1 d .
Cl2 Cl 0.81215(16) 0.30057(14) 0.36054(10) 0.0789(5) Uani 1 1 d .
Cl3 Cl 0.96303(19) 0.45064(9) 0.38983(9) 0.0652(5) Uani 1 1 d .
Tb1 Tb 0.349790(17) 0.047523(11) 0.468267(10) 0.01649(8) Uani 1 1 d .
H111 H 0.838(9) -0.171(6) 0.585(5) 0.15(4) Uiso 1 1 d .
H112 H 0.816(5) 0.008(3) 0.444(3) 0.027(15) Uiso 1 1 d .

loop_
_atom_site_aniso_label
_atom_site_aniso_U_11
_atom_site_aniso_U_22
_atom_site_aniso_U_33
_atom_site_aniso_U_23
_atom_site_aniso_U_13
_atom_site_aniso_U_12
C1 0.027(2) 0.028(2) 0.024(2) -0.0021(19) -0.0121(19) 0.0034(19)
C2 0.026(2) 0.028(2) 0.018(2) -0.0026(18) -0.0072(17) -0.0006(18)
C3 0.023(2) 0.032(3) 0.031(3) -0.009(2) 0.0057(19) -0.0104(19)
C4 0.021(2) 0.028(2) 0.032(3) 0.006(2) 0.0071(19) 0.0038(18)
C5 0.022(2) 0.022(2) 0.022(2) -0.0049(17) -0.0030(17) -0.0012(17)
C6 0.018(2) 0.021(2) 0.019(2) -0.0044(16) 0.0041(16) 0.0007(16)
C7 0.017(2) 0.024(2) 0.029(2) -0.0091(18) 0.0046(18) -0.0026(17)
C8 0.029(2) 0.016(2) 0.025(2) -0.0036(17) 0.0128(19) -0.0019(17)
C9 0.040(3) 0.027(2) 0.032(3) -0.002(2) 0.008(2) -0.004(2)
C10 0.030(2) 0.019(2) 0.026(2) 0.0015(18) 0.0067(19) 0.0032(18)
C11 0.021(2) 0.018(2) 0.021(2) -0.0021(16) 0.0001(17) 0.0013(16)
C12 0.033(2) 0.017(2) 0.013(2) -0.0008(16) 0.0064(17) -0.0074(17)
C13 0.043(3) 0.027(2) 0.025(2) 0.0091(19) -0.005(2) -0.001(2)
C14 0.063(4) 0.029(3) 0.045(3) -0.012(2) 0.025(3) -0.013(2)
C15 0.073(4) 0.035(3) 0.024(3) -0.004(2) -0.004(2) 0.020(3)
C16 0.025(2) 0.020(2) 0.021(2) -0.0005(17) -0.0003(17) 0.0010(17)
C17 0.033(3) 0.046(3) 0.065(4) -0.028(3) 0.007(3) 0.004(2)
C18 0.024(2) 0.022(2) 0.023(2) 0.0010(17) 0.0017(18) -0.0025(18)
C19 0.046(3) 0.054(3) 0.035(3) 0.022(3) 0.012(2) 0.010(3)
C20 0.034(3) 0.075(4) 0.023(3) 0.012(2) 0.007(2) 0.011(3)
C21 0.025(2) 0.033(3) 0.020(2) 0.0045(18) 0.0015(18) 0.0010(18)
C22 0.064(4) 0.059(4) 0.022(3) -0.009(2) 0.012(3) -0.013(3)
C23 0.045(3) 0.036(3) 0.026(3) 0.006(2) 0.000(2) 0.015(2)
C24 0.023(2) 0.017(2) 0.018(2) -0.0008(16) -0.0012(17) -0.0023(16)
N1 0.0190(18) 0.0225(18) 0.0177(18) 0.0009(14) 0.0014(14) 0.0021(14)
O1 0.0201(14) 0.0166(14) 0.0205(15) 0.0002(11) -0.0017(11) 0.0012(11)
O2 0.0249(16) 0.0236(16) 0.0205(15) -0.0033(12) -0.0073(12) 0.0050(12)
O3 0.0214(17) 0.0311(19) 0.0229(18) -0.0008(14) 0.0015(14) -0.0008(13)
O4 0.0219(15) 0.0281(17) 0.0210(15) 0.0036(13) 0.0005(12) 0.0021(12)
O5 0.0208(16) 0.0209(15) 0.0179(15) 0.0014(11) 0.0006(12) 0.0013(11)
O6 0.0257(16) 0.0256(16) 0.0201(15) -0.0016(12) -0.0035(12) 0.0070(12)
O7 0.0384(18) 0.0296(17) 0.0258(17) -0.0084(13) -0.0108(14) 0.0150(14)
O8 0.0309(17) 0.0205(15) 0.0242(16) 0.0036(12) -0.0049(13) 0.0009(12)
Cl1 0.0638(9) 0.0579(9) 0.0404(8) 0.0113(6) 0.0156(7) 0.0311(7)
Cl2 0.0560(10) 0.1175(16) 0.0627(11) 0.0144(10) 0.0034(8) -0.0236(10)
Cl3 0.1115(15) 0.0355(8) 0.0482(9) -0.0021(6) 0.0048(9) 0.0179(8)
Tb1 0.01777(12) 0.01630(12) 0.01480(12) 0.00001(7) -0.00176(8) 0.00178(7)

loop_
_atom_type_symbol
_atom_type_description
_atom_type_scat_dispersion_real
_atom_type_scat_dispersion_imag
_atom_type_scat_source
C C 0.0033 0.0016 'International Tables Vol C Tables 4.2.6.8 and 6.1.1.4'
H H 0.0000 0.0000 'International Tables Vol C Tables 4.2.6.8 and 6.1.1.4'
N N 0.0061 0.0033 'International Tables Vol C Tables 4.2.6.8 and 6.1.1.4'
O O 0.0106 0.0060 'International Tables Vol C Tables 4.2.6.8 and 6.1.1.4'
Tb Tb -0.1723 4.1537 'International Tables Vol C Tables 4.2.6.8 and 6.1.1.4'
Cl Cl 0.1484 0.1585 'International Tables Vol C Tables 4.2.6.8 and 6.1.1.4'

loop_
_geom_angle_atom_site_label_1
_geom_angle_atom_site_label_2
_geom_angle_atom_site_label_3
_geom_angle
_geom_angle_site_symmetry_1
_geom_angle_site_symmetry_3
O2 C1 C2 107.2(3) . .
N1 C2 C1 111.9(3) . .
N1 C3 C4 111.7(3) . .
O3 C4 C3 106.0(3) . .
N1 C5 C6 114.4(3) . .
C12 C6 C7 119.5(4) . .
C12 C6 C5 119.8(3) . .
C7 C6 C5 120.7(4) . .
C8 C7 C6 122.2(4) . .
C7 C8 C10 118.0(4) . .
C7 C8 C9 121.2(4) . .
C10 C8 C9 120.7(4) . .
C11 C10 C8 120.5(4) . .
C10 C11 O8 124.2(4) . .
C10 C11 C12 121.7(4) . .
O8 C11 C12 114.1(3) . .
O1 C12 C6 123.0(4) . .
O1 C12 C11 119.1(4) . .
C6 C12 C11 117.9(4) . .
C15 C16 C14 109.8(4) . .
C15 C16 C17 110.1(4) . .
C14 C16 C17 108.9(4) . .
C15 C16 C18 110.2(3) . .
C14 C16 C18 106.7(3) . .
C17 C16 C18 111.1(4) . .
O6 C18 O7 123.5(4) . .
O6 C18 C16 118.4(4) . .
O7 C18 C16 118.1(4) . .
C19 C21 C20 109.8(4) . .
C19 C21 C22 109.6(4) . .
C20 C21 C22 110.1(4) . .
C19 C21 C24 109.5(4) . .
C20 C21 C24 111.2(4) . .
C22 C21 C24 106.5(4) . .
Cl2 C23 Cl3 110.5(3) . .
Cl2 C23 Cl1 110.5(3) . .
Cl3 C23 Cl1 110.2(3) . .
O5 C24 O4 124.7(4) . .
O5 C24 C21 117.3(4) . .
O4 C24 C21 118.0(4) . .
C2 N1 C3 109.8(3) . .
C2 N1 C5 107.4(3) . .
C3 N1 C5 110.2(3) . .
C2 N1 Tb1 105.0(2) . 3_656
C3 N1 Tb1 113.1(2) . 3_656
C5 N1 Tb1 111.0(2) . 3_656
C12 O1 Tb1 123.4(2) . .
C12 O1 Tb1 131.7(2) . 3_656
Tb1 O1 Tb1 103.19(10) . 3_656
C1 O2 Tb1 125.4(2) . 3_656
C4 O3 Tb1 113.6(2) . 3_656
C24 O4 Tb1 139.3(3) . 3_656
C24 O5 Tb1 128.4(3) . .
C18 O6 Tb1 138.4(3) . .
C11 O8 C13 117.3(3) . .
C11 O8 Tb1 112.7(2) . .
C13 O8 Tb1 128.8(2) . .
O1 Tb1 O1 76.81(10) . 3_656
O1 Tb1 O6 84.49(10) . .
O1 Tb1 O6 142.72(9) 3_656 .
O1 Tb1 O5 85.40(10) . .
O1 Tb1 O5 75.13(9) 3_656 .
O6 Tb1 O5 135.58(9) . .
O1 Tb1 O2 134.08(10) . 3_656
O1 Tb1 O2 139.29(10) 3_656 3_656
O6 Tb1 O2 75.39(10) . 3_656
O5 Tb1 O2 81.30(10) . 3_656
O1 Tb1 O4 73.18(9) . 3_656
O1 Tb1 O4 71.82(9) 3_656 3_656
O6 Tb1 O4 72.00(10) . 3_656
O5 Tb1 O4 143.81(9) . 3_656
O2 Tb1 O4 134.32(10) 3_656 3_656
O1 Tb1 O3 132.90(10) . 3_656
O1 Tb1 O3 96.58(10) 3_656 3_656
O6 Tb1 O3 73.13(10) . 3_656
O5 Tb1 O3 138.67(10) . 3_656
O2 Tb1 O3 79.81(11) 3_656 3_656
O4 Tb1 O3 60.74(10) 3_656 3_656
O1 Tb1 O8 63.11(9) . .
O1 Tb1 O8 125.59(10) 3_656 .
O6 Tb1 O8 70.01(10) . .
O5 Tb1 O8 66.85(9) . .
O2 Tb1 O8 71.25(10) 3_656 .
O4 Tb1 O8 123.54(9) 3_656 .
O3 Tb1 O8 137.56(9) 3_656 .
O1 Tb1 N1 149.38(10) . 3_656
O1 Tb1 N1 75.75(10) 3_656 3_656
O6 Tb1 N1 125.96(10) . 3_656
O5 Tb1 N1 74.68(10) . 3_656
O2 Tb1 N1 66.18(10) 3_656 3_656
O4 Tb1 N1 110.26(10) 3_656 3_656
O3 Tb1 N1 64.09(10) 3_656 3_656
O8 Tb1 N1 125.69(9) . 3_656
O1 Tb1 Tb1 38.75(7) . 3_656
O1 Tb1 Tb1 38.06(7) 3_656 3_656
O6 Tb1 Tb1 116.79(7) . 3_656
O5 Tb1 Tb1 77.54(7) . 3_656
O2 Tb1 Tb1 158.10(7) 3_656 3_656
O4 Tb1 Tb1 67.43(6) 3_656 3_656
O3 Tb1 Tb1 120.31(8) 3_656 3_656
O8 Tb1 Tb1 95.04(7) . 3_656
N1 Tb1 Tb1 112.74(7) 3_656 3_656

loop_
_geom_bond_atom_site_label_1
_geom_bond_atom_site_label_2
_geom_bond_distance
_geom_bond_site_symmetry_2
C1 O2 1.425(5) .
C1 C2 1.515(6) .
C2 N1 1.481(5) .
C3 N1 1.486(5) .
C3 C4 1.512(6) .
C4 O3 1.426(5) .
C5 N1 1.495(5) .
C5 C6 1.501(6) .
C6 C12 1.392(6) .
C6 C7 1.401(6) .
C7 C8 1.380(6) .
C8 C10 1.397(6) .
C8 C9 1.525(6) .
C10 C11 1.373(6) .
C11 O8 1.380(5) .
C11 C12 1.411(6) .
C12 O1 1.348(5) .
C13 O8 1.435(5) .
C14 C16 1.524(6) .
C15 C16 1.517(6) .
C16 C17 1.531(6) .
C16 C18 1.536(6) .
C18 O6 1.258(5) .
C18 O7 1.274(5) .
C19 C21 1.509(6) .
C20 C21 1.517(6) .
C21 C22 1.535(6) .
C21 C24 1.545(6) .
C23 Cl2 1.741(6) .
C23 Cl3 1.750(5) .
C23 Cl1 1.753(5) .
C24 O5 1.253(5) .
C24 O4 1.259(5) .
N1 Tb1 2.682(3) 3_656
O1 Tb1 2.313(3) .
O1 Tb1 2.348(3) 3_656
O2 Tb1 2.378(3) 3_656
O3 Tb1 2.538(3) 3_656
O4 Tb1 2.474(3) 3_656
O5 Tb1 2.365(3) .
O6 Tb1 2.351(3) .
O8 Tb1 2.677(3) .
Tb1 O1 2.348(3) 3_656
Tb1 O2 2.378(3) 3_656
Tb1 O4 2.474(3) 3_656
Tb1 O3 2.538(3) 3_656
Tb1 N1 2.682(3) 3_656
Tb1 Tb1 3.6532(14) 3_656
